data_4349029
loop_
_publ_author_name
'Saleh, Mahmoud'
'Powell, Douglas R.'
'Wehmschulte, Rudolf J.'

_publ_section_title
;
 Chlorination of 1-Carba-closo-dodecaborate and
 1-Ammonio-closo-dodecaborate Anions.
;
_journal_issue 20
_journal_name_full 'Inorganic chemistry'
_journal_page_first 10617
_journal_page_last 10627
_journal_paper_doi 10.1021/acs.inorgchem.6b01867
_journal_volume 55
_journal_year 2016
_chemical_formula_moiety 'C9 H25.85 B12 Cl6.15 N, C8 H20 N'
_chemical_formula_sum 'C17 H45.85 B12 Cl6.15 N2'
_chemical_formula_weight 626.06
_space_group_crystal_system monoclinic
_space_group_IT_number 14
_space_group_name_Hall '-P 2ybc'
_space_group_name_H-M_alt 'P 1 21/c 1'
_atom_sites_solution_hydrogens mixed
_audit_creation_method SHELXL-2014/7
_cell_angle_alpha 90
_cell_angle_beta 114.6508(19)
_cell_angle_gamma 90
_cell_formula_units_Z 4
_cell_length_a 10.2771(16)
_cell_length_b 17.981(3)
_cell_length_c 19.097(3)
_cell_measurement_reflns_used 5229
_cell_measurement_temperature 100(2)
_cell_measurement_theta_max 26.29
_cell_measurement_theta_min 2.18
_cell_volume 3207.4(9)
_computing_cell_refinement 'SAINT (Bruker, 2007)'
_computing_data_collection 'APEX2 (Bruker, 2007)'
_computing_data_reduction 'SAINT (Bruker, 2007)'
_computing_molecular_graphics 'XP (Bruker, 2002)'
_computing_publication_material 'SHELXL-2014/6 (Sheldrick, 2014)'
_computing_structure_refinement 'SHELXL-2014/7 (Sheldrick, 2014)'
_computing_structure_solution 'SHELXS-97 (Sheldrick, 2008)'
_diffrn_ambient_temperature 100(2)
_diffrn_measured_fraction_theta_full 1.000
_diffrn_measured_fraction_theta_max 1.000
_diffrn_measurement_device_type 'Bruker APEX CCD'
_diffrn_measurement_method '\f and \w scans'
_diffrn_radiation_type MoK\a
_diffrn_radiation_wavelength 0.71073
_diffrn_reflns_av_R_equivalents 0.0410
_diffrn_reflns_av_unetI/netI 0.0311
_diffrn_reflns_Laue_measured_fraction_full 1.000
_diffrn_reflns_Laue_measured_fraction_max 1.000
_diffrn_reflns_limit_h_max 12
_diffrn_reflns_limit_h_min -12
_diffrn_reflns_limit_k_max 21
_diffrn_reflns_limit_k_min -22
_diffrn_reflns_limit_l_max 23
_diffrn_reflns_limit_l_min -23
_diffrn_reflns_number 36013
_diffrn_reflns_point_group_measured_fraction_full 1.000
_diffrn_reflns_point_group_measured_fraction_max 1.000
_diffrn_reflns_theta_full 25.242
_diffrn_reflns_theta_max 25.997
_diffrn_reflns_theta_min 1.631
_exptl_absorpt_coefficient_mu 0.563
_exptl_absorpt_correction_T_max 0.972
_exptl_absorpt_correction_T_min 0.841
_exptl_absorpt_correction_type multi-scan
_exptl_absorpt_process_details 'SADABS (Bruker, 2002)'
_exptl_crystal_colour colourless
_exptl_crystal_density_diffrn 1.297
_exptl_crystal_description plate
_exptl_crystal_F_000 1305
_exptl_crystal_size_max 0.320
_exptl_crystal_size_mid 0.230
_exptl_crystal_size_min 0.050
_refine_diff_density_max 1.165
_refine_diff_density_min -1.331
_refine_diff_density_rms 0.080
_refine_ls_extinction_method none
_refine_ls_goodness_of_fit_ref 0.997
_refine_ls_hydrogen_treatment constr
_refine_ls_matrix_type full
_refine_ls_number_parameters 382
_refine_ls_number_reflns 6313
_refine_ls_number_restraints 81
_refine_ls_restrained_S_all 1.025
_refine_ls_R_factor_all 0.0781
_refine_ls_R_factor_gt 0.0622
_refine_ls_shift/su_max 0.001
_refine_ls_shift/su_mean 0.000
_refine_ls_structure_factor_coef Fsqd
_refine_ls_weighting_details 'w=1/[\s^2^(Fo^2^)+(0.0650P)^2^+10.0000P] where P=(Fo^2^+2Fc^2^)/3'
_refine_ls_weighting_scheme calc
_refine_ls_wR_factor_gt 0.1495
_refine_ls_wR_factor_ref 0.1633
_reflns_Friedel_coverage 0.000
_reflns_number_gt 5114
_reflns_number_total 6313
_reflns_threshold_expression 'I > 2\s(I)'
_cod_data_source_file ic6b01867_si_002.cif
_cod_data_source_block '[Et4N][6]'
_cod_depositor_comments
;
The following automatic conversions were performed:

data name '_iucr_refine_instruction_details' was replaced with
'_iucr_refine_instructions_details' as specified in the replacement
file 'data/replacement-values/replacement_tags.lst'.

Automatic conversion script
Id: cif_correct_tags 9268 2022-04-12 08:56:07Z antanas 
;
_cod_original_sg_symbol_H-M 'P 21/c'
_cod_database_code 4349029
_shelx_space_group_comment
; 
The symmetry employed for this shelxl refinement is uniquely defined 
by the following loop, which should always be used as a source of 
symmetry information in preference to the above space-group names. 
They are only intended as comments. 
;
_shelx_estimated_absorpt_t_min 0.841
_shelx_estimated_absorpt_t_max 0.972

loop_
_space_group_symop_operation_xyz
'x, y, z'
'-x, y+1/2, -z+1/2'
'-x, -y, -z'
'x, -y-1/2, z-1/2'

loop_
_atom_site_label
_atom_site_type_symbol
_atom_site_fract_x
_atom_site_fract_y
_atom_site_fract_z
_atom_site_U_iso_or_equiv
_atom_site_adp_type
_atom_site_occupancy
_atom_site_site_symmetry_order
_atom_site_calc_flag
_atom_site_refinement_flags_posn
_atom_site_refinement_flags_adp
_atom_site_refinement_flags_occupancy
_atom_site_disorder_assembly
_atom_site_disorder_group
Cl5 Cl 0.775(2) 0.7238(13) 0.7526(14) 0.068(9) Uani 0.060(5) 1 d . U P A 2
Cl6 Cl 0.5189(13) 0.5479(7) 0.7176(9) 0.054(5) Uani 0.087(5) 1 d . U P B 2
Cl7 Cl 0.04303(8) 0.75455(5) 0.62687(5) 0.0344(2) Uani 1 1 d . . . . .
Cl8 Cl 0.28662(11) 0.91466(5) 0.65560(5) 0.0369(2) Uani 1 1 d . . . . .
Cl9 Cl 0.59112(13) 0.85169(7) 0.61870(6) 0.0597(4) Uani 1 1 d . . . . .
Cl10 Cl 0.53165(13) 0.65465(8) 0.56272(8) 0.0687(4) Uani 1 1 d . . . . .
Cl11 Cl 0.19899(9) 0.59498(5) 0.56774(5) 0.0323(2) Uani 1 1 d . . . . .
Cl12 Cl 0.22808(15) 0.78017(8) 0.50059(6) 0.0673(4) Uani 1 1 d . . . . .
N1 N 0.5859(4) 0.68737(18) 0.87682(19) 0.0470(9) Uani 1 1 d D . . . .
C1 C 0.4749(7) 0.6526(3) 0.9069(2) 0.0707(18) Uani 1 1 d . . . . .
H1A H 0.5139 0.6593 0.9634 0.085 Uiso 1 1 calc R U . . .
H1B H 0.3842 0.6810 0.8837 0.085 Uiso 1 1 calc R U . . .
C2 C 0.4424(6) 0.5721(3) 0.8890(3) 0.0760(19) Uani 1 1 d . . . . .
H2A H 0.5270 0.5413 0.9194 0.091 Uiso 1 1 calc R U . . .
H2B H 0.4149 0.5626 0.8335 0.091 Uiso 1 1 calc R U . . .
C3 C 0.3174(6) 0.5537(3) 0.9104(3) 0.0704(17) Uani 1 1 d . . . . .
H3A H 0.3445 0.5659 0.9647 0.106 Uiso 1 1 d R U . . .
H3B H 0.2950 0.5006 0.9021 0.106 Uiso 1 1 d R U . . .
H3C H 0.2332 0.5829 0.8780 0.106 Uiso 1 1 d R U . . .
C4 C 0.6373(4) 0.7572(2) 0.9260(2) 0.0428(10) Uani 1 1 d . . . . .
H4A H 0.5596 0.7946 0.9067 0.051 Uiso 1 1 calc R U . . .
H4B H 0.6529 0.7446 0.9793 0.051 Uiso 1 1 calc R U . . .
C5 C 0.7729(4) 0.7931(2) 0.9287(2) 0.0372(9) Uani 1 1 d . . . . .
H5A H 0.7670 0.7986 0.8758 0.045 Uiso 1 1 calc R U . . .
H5B H 0.8569 0.7618 0.9587 0.045 Uiso 1 1 calc R U . . .
C6 C 0.7886(4) 0.8693(2) 0.9665(2) 0.0381(9) Uani 1 1 d . . . . .
H6A H 0.7092 0.9013 0.9340 0.057 Uiso 1 1 d R U . . .
H6B H 0.8795 0.8917 0.9725 0.057 Uiso 1 1 d R U . . .
H6C H 0.7871 0.8637 1.0172 0.057 Uiso 1 1 d R U . . .
C7 C 0.7032(7) 0.6303(4) 0.9053(4) 0.0334(14) Uani 0.513(6) 1 d D U P C 1
H7A H 0.7788 0.6458 0.8890 0.040 Uiso 0.513(6) 1 calc R U P C 1
H7B H 0.6636 0.5826 0.8793 0.040 Uiso 0.513(6) 1 calc R U P C 1
C8 C 0.7733(6) 0.6162(3) 0.9919(3) 0.0276(12) Uani 0.513(6) 1 d D U P C 1
H8A H 0.8098 0.6634 1.0201 0.033 Uiso 0.513(6) 1 calc R U P C 1
H8B H 0.7030 0.5947 1.0093 0.033 Uiso 0.513(6) 1 calc R U P C 1
C9 C 0.8961(7) 0.5621(4) 1.0071(4) 0.0382(16) Uani 0.513(6) 1 d D U P C 1
H9A H 0.8587 0.5160 0.9784 0.057 Uiso 0.513(6) 1 d R U P C 1
H9B H 0.9432 0.5510 1.0623 0.057 Uiso 0.513(6) 1 d R U P C 1
H9C H 0.9655 0.5844 0.9905 0.057 Uiso 0.513(6) 1 d R U P C 1
C7' C 0.7167(6) 0.6443(4) 0.8788(4) 0.0390(16) Uani 0.487(6) 1 d D U P C 2
H7'1 H 0.6803 0.6023 0.8422 0.047 Uiso 0.487(6) 1 calc R U P C 2
H7'2 H 0.7689 0.6778 0.8581 0.047 Uiso 0.487(6) 1 calc R U P C 2
C8' C 0.8257(6) 0.6129(4) 0.9545(4) 0.0390(14) Uani 0.487(6) 1 d D U P C 2
H8'1 H 0.7822 0.5708 0.9705 0.047 Uiso 0.487(6) 1 calc R U P C 2
H8'2 H 0.8515 0.6517 0.9948 0.047 Uiso 0.487(6) 1 calc R U P C 2
C9' C 0.9606(7) 0.5862(5) 0.9477(5) 0.053(2) Uani 0.487(6) 1 d D U P C 2
H9'1 H 0.9378 0.5427 0.9137 0.079 Uiso 0.487(6) 1 d R U P C 2
H9'2 H 1.0329 0.5726 0.9988 0.079 Uiso 0.487(6) 1 d R U P C 2
H9'3 H 0.9978 0.6261 0.9262 0.079 Uiso 0.487(6) 1 d R U P C 2
B1 B 0.5037(4) 0.7077(2) 0.7875(2) 0.0277(8) Uani 1 1 d . . . . .
B2 B 0.3270(4) 0.6733(2) 0.7300(2) 0.0232(7) Uani 1 1 d . . . . .
H2 H 0.2696 0.6348 0.7538 0.028 Uiso 1 1 calc R U . . .
B3 B 0.3544(4) 0.7688(2) 0.75616(19) 0.0205(7) Uani 1 1 d . . . . .
H3 H 0.3154 0.7932 0.7979 0.025 Uiso 1 1 calc R U . . .
B4 B 0.5161(4) 0.7987(2) 0.7532(2) 0.0253(8) Uani 1 1 d . . . . .
H4 H 0.5836 0.8434 0.7924 0.030 Uiso 1 1 calc R U . . .
B5 B 0.5927(4) 0.7208(3) 0.7267(3) 0.0388(10) Uani 1 1 d . . . . .
H5 H 0.7114 0.7136 0.7485 0.047 Uiso 0.940(5) 1 calc R U P A 1
B6 B 0.4758(4) 0.6432(2) 0.7121(3) 0.0351(10) Uani 1 1 d . . . . .
H6 H 0.5168 0.5848 0.7241 0.042 Uiso 0.913(5) 1 calc R U P B 1
B7 B 0.2346(4) 0.7426(2) 0.66131(19) 0.0208(7) Uani 1 1 d . . . . .
B8 B 0.3513(4) 0.8199(2) 0.6760(2) 0.0251(8) Uani 1 1 d . . . . .
B9 B 0.4991(4) 0.7895(3) 0.6577(2) 0.0335(9) Uani 1 1 d . . . . .
B10 B 0.4734(5) 0.6943(3) 0.6322(3) 0.0393(11) Uani 1 1 d . . . . .
B11 B 0.3098(4) 0.6653(2) 0.6341(2) 0.0260(8) Uani 1 1 d . . . . .
B12 B 0.3233(4) 0.7558(2) 0.5997(2) 0.0299(8) Uani 1 1 d . . . . .
N1A N 0.0819(3) 0.54199(16) 0.31866(16) 0.0288(6) Uani 1 1 d . . . . .
C1A C -0.0275(4) 0.5301(3) 0.3514(2) 0.0407(9) Uani 1 1 d . . . . .
H1A1 H -0.0085 0.5662 0.3938 0.049 Uiso 1 1 calc R U . . .
H1A2 H -0.0142 0.4796 0.3740 0.049 Uiso 1 1 calc R U . . .
C2A C -0.1821(4) 0.5384(2) 0.2940(2) 0.0355(8) Uani 1 1 d . . . . .
H2A1 H -0.1992 0.5896 0.2748 0.053 Uiso 1 1 d R U . . .
H2A2 H -0.2454 0.5267 0.3192 0.053 Uiso 1 1 d R U . . .
H2A3 H -0.2017 0.5042 0.2508 0.053 Uiso 1 1 d R U . . .
C3A C 0.0670(5) 0.4843(2) 0.2583(3) 0.0425(9) Uani 1 1 d . . . . .
H3A1 H -0.0278 0.4907 0.2146 0.051 Uiso 1 1 calc R U . . .
H3A2 H 0.1406 0.4943 0.2387 0.051 Uiso 1 1 calc R U . . .
C4A C 0.0811(6) 0.4041(3) 0.2842(5) 0.089(2) Uani 1 1 d . . . . .
H4A1 H 0.1778 0.3954 0.3239 0.134 Uiso 1 1 d R U . . .
H4A2 H 0.0635 0.3714 0.2401 0.134 Uiso 1 1 d R U . . .
H4A3 H 0.0109 0.3935 0.3053 0.134 Uiso 1 1 d R U . . .
C5A C 0.2286(4) 0.5359(3) 0.3862(2) 0.0487(11) Uani 1 1 d . . . . .
H5A1 H 0.2361 0.5755 0.4236 0.058 Uiso 1 1 calc R U . . .
H5A2 H 0.2335 0.4876 0.4120 0.058 Uiso 1 1 calc R U . . .
C6A C 0.3565(4) 0.5416(2) 0.3674(2) 0.0399(9) Uani 1 1 d . . . . .
H6A1 H 0.3542 0.5009 0.3328 0.060 Uiso 1 1 d R U . . .
H6A2 H 0.4443 0.5382 0.4151 0.060 Uiso 1 1 d R U . . .
H6A3 H 0.3544 0.5893 0.3423 0.060 Uiso 1 1 d R U . . .
C7A C 0.0610(4) 0.6164(2) 0.2784(2) 0.0351(8) Uani 1 1 d . . . . .
H7A1 H 0.1358 0.6223 0.2588 0.042 Uiso 1 1 calc R U . . .
H7A2 H -0.0330 0.6162 0.2333 0.042 Uiso 1 1 calc R U . . .
C8A C 0.0670(7) 0.6824(3) 0.3278(4) 0.084(2) Uani 1 1 d . . . . .
H8A1 H -0.0075 0.6778 0.3470 0.126 Uiso 1 1 d R U . . .
H8A2 H 0.0513 0.7281 0.2973 0.126 Uiso 1 1 d R U . . .
H8A3 H 0.1612 0.6846 0.3715 0.126 Uiso 1 1 d R U . . .

loop_
_atom_site_aniso_label
_atom_site_aniso_U_11
_atom_site_aniso_U_22
_atom_site_aniso_U_33
_atom_site_aniso_U_23
_atom_site_aniso_U_13
_atom_site_aniso_U_12
Cl5 0.055(10) 0.070(11) 0.081(11) -0.017(7) 0.030(7) 0.000(6)
Cl6 0.041(6) 0.035(6) 0.073(8) -0.008(5) 0.010(5) 0.004(4)
Cl7 0.0186(4) 0.0426(5) 0.0330(4) 0.0007(4) 0.0018(3) 0.0055(3)
Cl8 0.0505(5) 0.0253(4) 0.0250(4) 0.0061(3) 0.0059(4) 0.0051(4)
Cl9 0.0730(8) 0.0813(8) 0.0388(5) -0.0289(5) 0.0371(5) -0.0549(7)
Cl10 0.0602(7) 0.0820(9) 0.0935(9) -0.0581(8) 0.0615(7) -0.0330(6)
Cl11 0.0340(4) 0.0340(5) 0.0284(4) -0.0107(3) 0.0126(3) -0.0125(3)
Cl12 0.0879(9) 0.0855(9) 0.0202(5) -0.0050(5) 0.0142(5) -0.0475(7)
N1 0.0439(19) 0.0289(16) 0.0359(18) 0.0091(14) -0.0155(15) -0.0068(14)
C1 0.112(4) 0.043(3) 0.0179(19) 0.0107(18) -0.012(2) -0.025(3)
C2 0.093(4) 0.038(3) 0.045(3) 0.012(2) -0.022(3) -0.012(3)
C3 0.091(4) 0.048(3) 0.047(3) 0.015(2) 0.004(3) -0.031(3)
C4 0.046(2) 0.041(2) 0.0216(17) 0.0048(16) -0.0056(16) -0.0127(18)
C5 0.0279(18) 0.036(2) 0.0297(18) -0.0044(16) -0.0060(14) 0.0014(15)
C6 0.0333(19) 0.040(2) 0.0330(19) -0.0070(16) 0.0057(16) -0.0033(16)
C7 0.034(2) 0.023(2) 0.027(3) 0.018(2) -0.002(2) 0.000(2)
C8 0.027(2) 0.028(2) 0.023(2) 0.007(2) 0.0056(19) 0.003(2)
C9 0.031(3) 0.039(3) 0.032(3) 0.002(3) 0.001(2) 0.012(3)
C7' 0.037(2) 0.022(2) 0.032(3) 0.018(2) -0.011(2) -0.002(2)
C8' 0.035(2) 0.030(2) 0.032(2) 0.015(2) -0.006(2) -0.001(2)
C9' 0.039(4) 0.043(4) 0.048(4) 0.008(3) -0.010(3) 0.003(3)
B1 0.0199(17) 0.0247(19) 0.0273(19) -0.0010(15) -0.0013(14) 0.0012(14)
B2 0.0200(16) 0.0215(17) 0.0220(17) 0.0020(14) 0.0028(14) 0.0002(14)
B3 0.0196(16) 0.0232(17) 0.0155(15) 0.0019(13) 0.0041(13) 0.0025(13)
B4 0.0239(17) 0.0275(19) 0.0215(17) -0.0019(15) 0.0066(14) -0.0033(15)
B5 0.0205(18) 0.038(2) 0.056(3) -0.020(2) 0.0141(19) -0.0052(17)
B6 0.0200(18) 0.029(2) 0.048(2) -0.0122(18) 0.0065(17) 0.0020(15)
B7 0.0185(16) 0.0237(17) 0.0165(16) 0.0018(13) 0.0036(13) 0.0023(13)
B8 0.0283(18) 0.0253(18) 0.0180(16) 0.0020(14) 0.0059(14) -0.0009(15)
B9 0.033(2) 0.044(2) 0.030(2) -0.0137(18) 0.0192(17) -0.0178(18)
B10 0.031(2) 0.048(3) 0.049(3) -0.027(2) 0.026(2) -0.0123(19)
B11 0.0232(17) 0.030(2) 0.0249(18) -0.0079(15) 0.0098(15) -0.0052(15)
B12 0.035(2) 0.037(2) 0.0190(17) -0.0063(15) 0.0121(16) -0.0127(17)
N1A 0.0278(14) 0.0333(16) 0.0247(14) 0.0044(12) 0.0104(12) -0.0047(12)
C1A 0.0320(19) 0.061(3) 0.0305(19) 0.0134(18) 0.0148(16) -0.0027(18)
C2A 0.0287(18) 0.034(2) 0.043(2) 0.0044(16) 0.0137(16) 0.0000(15)
C3A 0.044(2) 0.032(2) 0.056(3) -0.0121(18) 0.025(2) -0.0097(17)
C4A 0.065(3) 0.031(2) 0.188(8) 0.003(3) 0.068(4) -0.006(2)
C5A 0.031(2) 0.080(3) 0.030(2) 0.015(2) 0.0074(16) -0.007(2)
C6A 0.0306(19) 0.039(2) 0.049(2) 0.0056(18) 0.0162(17) -0.0014(16)
C7A 0.039(2) 0.0259(18) 0.044(2) 0.0045(16) 0.0210(17) -0.0026(15)
C8A 0.103(4) 0.040(3) 0.159(6) -0.041(3) 0.105(5) -0.028(3)

loop_
_atom_type_symbol
_atom_type_description
_atom_type_scat_dispersion_real
_atom_type_scat_dispersion_imag
_atom_type_scat_source
C C 0.0033 0.0016 'International Tables Vol C Tables 4.2.6.8 and 6.1.1.4'
H H 0.0000 0.0000 'International Tables Vol C Tables 4.2.6.8 and 6.1.1.4'
B B 0.0013 0.0007 'International Tables Vol C Tables 4.2.6.8 and 6.1.1.4'
N N 0.0061 0.0033 'International Tables Vol C Tables 4.2.6.8 and 6.1.1.4'
Cl Cl 0.1484 0.1585 'International Tables Vol C Tables 4.2.6.8 and 6.1.1.4'

loop_
_geom_angle_atom_site_label_1
_geom_angle_atom_site_label_2
_geom_angle_atom_site_label_3
_geom_angle
C7 N1 C4 108.7(4)
C4 N1 C7' 108.9(4)
C7 N1 B1 122.0(4)
C4 N1 B1 111.2(3)
C7' N1 B1 102.0(4)
C7 N1 C1 100.8(4)
C4 N1 C1 102.5(3)
C7' N1 C1 122.8(4)
B1 N1 C1 109.4(3)
C2 C1 N1 114.9(5)
C2 C1 H1A 108.5
N1 C1 H1A 108.5
C2 C1 H1B 108.5
N1 C1 H1B 108.5
H1A C1 H1B 107.5
C1 C2 C3 106.3(5)
C1 C2 H2A 110.5
C3 C2 H2A 110.5
C1 C2 H2B 110.5
C3 C2 H2B 110.5
H2A C2 H2B 108.7
C2 C3 H3A 109.5
C2 C3 H3B 109.5
H3A C3 H3B 109.5
C2 C3 H3C 109.5
H3A C3 H3C 109.5
H3B C3 H3C 109.5
C5 C4 N1 116.7(4)
C5 C4 H4A 108.1
N1 C4 H4A 108.1
C5 C4 H4B 108.1
N1 C4 H4B 108.1
H4A C4 H4B 107.3
C4 C5 C6 108.2(3)
C4 C5 H5A 110.1
C6 C5 H5A 110.1
C4 C5 H5B 110.1
C6 C5 H5B 110.1
H5A C5 H5B 108.4
C5 C6 H6A 109.5
C5 C6 H6B 109.4
H6A C6 H6B 109.5
C5 C6 H6C 109.5
H6A C6 H6C 109.5
H6B C6 H6C 109.5
N1 C7 C8 116.8(5)
N1 C7 H7A 108.1
C8 C7 H7A 108.1
N1 C7 H7B 108.1
C8 C7 H7B 108.1
H7A C7 H7B 107.3
C9 C8 C7 107.0(5)
C9 C8 H8A 110.3
C7 C8 H8A 110.3
C9 C8 H8B 110.3
C7 C8 H8B 110.3
H8A C8 H8B 108.6
C8 C9 H9A 109.5
C8 C9 H9B 109.5
H9A C9 H9B 109.5
C8 C9 H9C 109.5
H9A C9 H9C 109.5
H9B C9 H9C 109.5
C8' C7' N1 119.9(6)
C8' C7' H7'1 107.3
N1 C7' H7'1 107.3
C8' C7' H7'2 107.3
N1 C7' H7'2 107.3
H7'1 C7' H7'2 106.9
C7' C8' C9' 111.8(6)
C7' C8' H8'1 109.3
C9' C8' H8'1 109.3
C7' C8' H8'2 109.3
C9' C8' H8'2 109.3
H8'1 C8' H8'2 107.9
C8' C9' H9'1 109.5
C8' C9' H9'2 109.5
H9'1 C9' H9'2 109.5
C8' C9' H9'3 109.4
H9'1 C9' H9'3 109.5
H9'2 C9' H9'3 109.5
N1 B1 B5 122.9(3)
N1 B1 B3 120.0(3)
B5 B1 B3 107.9(3)
N1 B1 B6 123.4(3)
B5 B1 B6 60.5(2)
B3 B1 B6 107.8(3)
N1 B1 B4 120.9(3)
B5 B1 B4 60.1(2)
B3 B1 B4 59.6(2)
B6 B1 B4 108.2(3)
N1 B1 B2 121.6(3)
B5 B1 B2 108.2(3)
B3 B1 B2 59.7(2)
B6 B1 B2 59.9(2)
B4 B1 B2 107.5(2)
B11 B2 B7 60.0(2)
B11 B2 B3 107.7(3)
B7 B2 B3 60.07(19)
B11 B2 B6 60.1(2)
B7 B2 B6 108.0(3)
B3 B2 B6 107.4(3)
B11 B2 B1 107.5(3)
B7 B2 B1 107.6(3)
B3 B2 B1 59.6(2)
B6 B2 B1 59.5(2)
B11 B2 H2 121.8
B7 B2 H2 121.6
B3 B2 H2 122.0
B6 B2 H2 121.9
B1 B2 H2 122.2
B4 B3 B8 59.6(2)
B4 B3 B1 60.5(2)
B8 B3 B1 108.3(3)
B4 B3 B7 108.0(2)
B8 B3 B7 60.1(2)
B1 B3 B7 108.3(2)
B4 B3 B2 109.0(3)
B8 B3 B2 108.3(2)
B1 B3 B2 60.7(2)
B7 B3 B2 59.79(19)
B4 B3 H3 121.5
B8 B3 H3 121.8
B1 B3 H3 121.2
B7 B3 H3 121.8
B2 B3 H3 121.2
B8 B4 B9 60.6(2)
B8 B4 B3 60.3(2)
B9 B4 B3 108.3(3)
B8 B4 B5 108.5(3)
B9 B4 B5 59.9(3)
B3 B4 B5 107.6(3)
B8 B4 B1 108.3(3)
B9 B4 B1 107.6(3)
B3 B4 B1 59.9(2)
B5 B4 B1 59.4(2)
B8 B4 H4 121.0
B9 B4 H4 121.6
B3 B4 H4 121.7
B5 B4 H4 122.0
B1 B4 H4 122.1
Cl5 B5 B1 127.8(9)
Cl5 B5 B9 112.3(9)
B1 B5 B9 108.2(3)
Cl5 B5 B10 120.5(9)
B1 B5 B10 107.8(3)
B9 B5 B10 59.9(3)
Cl5 B5 B4 116.7(8)
B1 B5 B4 60.4(2)
B9 B5 B4 59.6(2)
B10 B5 B4 107.5(3)
Cl5 B5 B6 130.4(9)
B1 B5 B6 60.0(2)
B9 B5 B6 107.9(3)
B10 B5 B6 59.8(3)
B4 B5 B6 108.1(3)
B1 B5 H5 121.5
B9 B5 H5 121.8
B10 B5 H5 122.1
B4 B5 H5 121.8
B6 B5 H5 121.8
Cl6 B6 B10 117.9(6)
Cl6 B6 B1 129.4(6)
B10 B6 B1 107.4(3)
Cl6 B6 B11 113.3(5)
B10 B6 B11 59.9(2)
B1 B6 B11 107.9(3)
Cl6 B6 B2 119.9(6)
B10 B6 B2 107.6(3)
B1 B6 B2 60.6(2)
B11 B6 B2 59.6(2)
Cl6 B6 B5 127.9(5)
B10 B6 B5 59.8(3)
B1 B6 B5 59.5(2)
B11 B6 B5 107.7(3)
B2 B6 B5 108.0(3)
B10 B6 H6 122.1
B1 B6 H6 121.8
B11 B6 H6 121.9
B2 B6 H6 121.7
B5 B6 H6 122.0
B11 B7 B2 60.0(2)
B11 B7 B3 107.8(2)
B2 B7 B3 60.13(19)
B11 B7 B12 60.2(2)
B2 B7 B12 108.6(3)
B3 B7 B12 108.1(2)
B11 B7 B8 108.1(3)
B2 B7 B8 108.4(2)
B3 B7 B8 59.9(2)
B12 B7 B8 60.2(2)
B11 B7 Cl7 121.9(2)
B2 B7 Cl7 121.2(2)
B3 B7 Cl7 121.7(2)
B12 B7 Cl7 121.6(2)
B8 B7 Cl7 121.6(2)
B4 B8 B3 60.0(2)
B4 B8 B7 108.2(3)
B3 B8 B7 60.0(2)
B4 B8 B9 59.8(2)
B3 B8 B9 107.5(3)
B7 B8 B9 107.7(3)
B4 B8 B12 108.4(3)
B3 B8 B12 108.0(3)
B7 B8 B12 59.9(2)
B9 B8 B12 60.1(2)
B4 B8 Cl8 121.5(2)
B3 B8 Cl8 123.1(2)
B7 B8 Cl8 122.5(2)
B9 B8 Cl8 120.9(3)
B12 B8 Cl8 120.8(2)
B4 B9 B10 108.3(3)
B4 B9 B5 60.5(2)
B10 B9 B5 60.1(3)
B4 B9 B8 59.6(2)
B10 B9 B8 108.0(3)
B5 B9 B8 108.2(3)
B4 B9 B12 108.1(3)
B10 B9 B12 60.3(2)
B5 B9 B12 108.7(3)
B8 B9 B12 60.0(2)
B4 B9 Cl9 121.5(3)
B10 B9 Cl9 121.8(3)
B5 B9 Cl9 121.4(3)
B8 B9 Cl9 121.7(3)
B12 B9 Cl9 121.4(3)
B9 B10 B5 60.0(2)
B9 B10 B6 108.5(3)
B5 B10 B6 60.5(3)
B9 B10 B11 108.2(3)
B5 B10 B11 108.5(3)
B6 B10 B11 60.2(2)
B9 B10 B12 60.3(2)
B5 B10 B12 108.5(3)
B6 B10 B12 108.7(3)
B11 B10 B12 60.1(2)
B9 B10 Cl10 121.7(3)
B5 B10 Cl10 123.5(3)
B6 B10 Cl10 122.4(3)
B11 B10 Cl10 120.2(3)
B12 B10 Cl10 119.3(3)
B2 B11 B7 60.0(2)
B2 B11 B10 108.1(3)
B7 B11 B10 107.9(3)
B2 B11 B6 60.3(2)
B7 B11 B6 108.2(3)
B10 B11 B6 59.8(3)
B2 B11 B12 108.5(3)
B7 B11 B12 60.1(2)
B10 B11 B12 60.3(2)
B6 B11 B12 108.5(3)
B2 B11 Cl11 122.7(2)
B7 B11 Cl11 121.9(2)
B10 B11 Cl11 121.0(2)
B6 B11 Cl11 122.1(3)
B12 B11 Cl11 120.1(2)
B7 B12 B11 59.7(2)
B7 B12 B8 59.9(2)
B11 B12 B8 107.5(3)
B7 B12 B9 107.5(3)
B11 B12 B9 107.2(3)
B8 B12 B9 59.8(2)
B7 B12 B10 107.1(3)
B11 B12 B10 59.7(2)
B8 B12 B10 107.2(3)
B9 B12 B10 59.4(2)
B7 B12 Cl12 121.9(3)
B11 B12 Cl12 121.4(2)
B8 B12 Cl12 122.5(3)
B9 B12 Cl12 122.7(3)
B10 B12 Cl12 122.2(3)
C3A N1A C1A 111.3(3)
C3A N1A C7A 105.8(3)
C1A N1A C7A 111.3(3)
C3A N1A C5A 110.2(3)
C1A N1A C5A 106.5(3)
C7A N1A C5A 111.9(3)
N1A C1A C2A 115.0(3)
N1A C1A H1A1 108.5
C2A C1A H1A1 108.5
N1A C1A H1A2 108.5
C2A C1A H1A2 108.5
H1A1 C1A H1A2 107.5
C1A C2A H2A1 109.5
C1A C2A H2A2 109.5
H2A1 C2A H2A2 109.5
C1A C2A H2A3 109.5
H2A1 C2A H2A3 109.5
H2A2 C2A H2A3 109.5
C4A C3A N1A 116.1(4)
C4A C3A H3A1 108.3
N1A C3A H3A1 108.3
C4A C3A H3A2 108.3
N1A C3A H3A2 108.3
H3A1 C3A H3A2 107.4
C3A C4A H4A1 109.5
C3A C4A H4A2 109.4
H4A1 C4A H4A2 109.5
C3A C4A H4A3 109.5
H4A1 C4A H4A3 109.5
H4A2 C4A H4A3 109.5
C6A C5A N1A 116.7(3)
C6A C5A H5A1 108.1
N1A C5A H5A1 108.1
C6A C5A H5A2 108.1
N1A C5A H5A2 108.1
H5A1 C5A H5A2 107.3
C5A C6A H6A1 109.4
C5A C6A H6A2 109.5
H6A1 C6A H6A2 109.5
C5A C6A H6A3 109.5
H6A1 C6A H6A3 109.5
H6A2 C6A H6A3 109.5
C8A C7A N1A 114.8(4)
C8A C7A H7A1 108.6
N1A C7A H7A1 108.6
C8A C7A H7A2 108.6
N1A C7A H7A2 108.6
H7A1 C7A H7A2 107.5
C7A C8A H8A1 109.5
C7A C8A H8A2 109.5
H8A1 C8A H8A2 109.5
C7A C8A H8A3 109.5
H8A1 C8A H8A3 109.5
H8A2 C8A H8A3 109.5

loop_
_geom_bond_atom_site_label_1
_geom_bond_atom_site_label_2
_geom_bond_distance
Cl5 B5 1.72(2)
Cl6 B6 1.762(13)
Cl7 B7 1.810(4)
Cl8 B8 1.811(4)
Cl9 B9 1.813(4)
Cl10 B10 1.814(4)
Cl11 B11 1.815(4)
Cl12 B12 1.786(4)
N1 C7 1.501(6)
N1 C4 1.524(5)
N1 C7' 1.538(6)
N1 B1 1.598(5)
N1 C1 1.602(7)
C1 C2 1.492(6)
C1 H1A 0.9900
C1 H1B 0.9900
C2 C3 1.537(9)
C2 H2A 0.9900
C2 H2B 0.9900
C3 H3A 0.9800
C3 H3B 0.9800
C3 H3C 0.9800
C4 C5 1.517(6)
C4 H4A 0.9900
C4 H4B 0.9900
C5 C6 1.524(5)
C5 H5A 0.9900
C5 H5B 0.9900
C6 H6A 0.9800
C6 H6B 0.9800
C6 H6C 0.9800
C7 C8 1.524(6)
C7 H7A 0.9900
C7 H7B 0.9900
C8 C9 1.524(6)
C8 H8A 0.9900
C8 H8B 0.9900
C9 H9A 0.9800
C9 H9B 0.9800
C9 H9C 0.9800
C7' C8' 1.522(6)
C7' H7'1 0.9900
C7' H7'2 0.9900
C8' C9' 1.523(6)
C8' H8'1 0.9900
C8' H8'2 0.9900
C9' H9'1 0.9800
C9' H9'2 0.9800
C9' H9'3 0.9800
B1 B5 1.768(6)
B1 B3 1.775(5)
B1 B6 1.777(6)
B1 B4 1.786(5)
B1 B2 1.795(5)
B2 B11 1.771(5)
B2 B7 1.772(5)
B2 B3 1.778(5)
B2 B6 1.784(5)
B2 H2 1.1200
B3 B4 1.769(5)
B3 B8 1.775(5)
B3 B7 1.777(5)
B3 H3 1.1200
B4 B8 1.762(5)
B4 B9 1.766(5)
B4 B5 1.781(6)
B4 H4 1.1200
B5 B9 1.770(7)
B5 B10 1.773(6)
B5 B6 1.786(6)
B5 H5 1.1200
B6 B10 1.773(7)
B6 B11 1.780(6)
B6 H6 1.1200
B7 B11 1.771(5)
B7 B12 1.779(5)
B7 B8 1.779(5)
B8 B9 1.780(6)
B8 B12 1.784(5)
B9 B10 1.769(6)
B9 B12 1.785(5)
B10 B11 1.775(5)
B10 B12 1.785(6)
B11 B12 1.782(6)
N1A C3A 1.511(5)
N1A C1A 1.513(4)
N1A C7A 1.513(4)
N1A C5A 1.525(5)
C1A C2A 1.515(5)
C1A H1A1 0.9900
C1A H1A2 0.9900
C2A H2A1 0.9800
C2A H2A2 0.9800
C2A H2A3 0.9800
C3A C4A 1.511(6)
C3A H3A1 0.9900
C3A H3A2 0.9900
C4A H4A1 0.9800
C4A H4A2 0.9800
C4A H4A3 0.9800
C5A C6A 1.503(5)
C5A H5A1 0.9900
C5A H5A2 0.9900
C6A H6A1 0.9800
C6A H6A2 0.9800
C6A H6A3 0.9800
C7A C8A 1.503(6)
C7A H7A1 0.9900
C7A H7A2 0.9900
C8A H8A1 0.9800
C8A H8A2 0.9800
C8A H8A3 0.9800

loop_
_geom_hbond_atom_site_label_D
_geom_hbond_atom_site_label_H
_geom_hbond_atom_site_label_A
_geom_hbond_distance_DH
_geom_hbond_distance_HA
_geom_hbond_distance_DA
_geom_hbond_angle_DHA
_geom_hbond_site_symmetry_A
C1 H1A Cl9 0.99 2.74 3.711(4) 167.1 4_576
C2 H2B Cl6 0.99 2.84 3.697(17) 144.7 .
C5 H5A Cl5 0.99 2.74 3.59(2) 144.6 .
C5 H5B Cl7 0.99 2.99 3.742(4) 133.8 4_676
C8 H8A Cl7 0.99 2.83 3.710(7) 148.6 4_676
C8 H8B Cl9 0.99 2.94 3.671(7) 131.7 4_576
C7' H7'1 Cl6 0.99 2.47 3.375(15) 152.5 .
C7' H7'2 Cl5 0.99 2.20 3.07(3) 144.9 .
C8' H8'2 Cl7 0.99 2.99 3.921(8) 157.3 4_676
C1A H1A2 Cl11 0.99 2.90 3.580(4) 126.7 3_566
C2A H2A2 Cl6 0.98 2.92 3.715(14) 138.5 3_566
C2A H2A2 Cl11 0.98 2.97 3.624(4) 125.2 3_566
C4A H4A2 Cl5 0.98 2.35 2.98(2) 120.9 3_666
C5A H5A1 Cl11 0.99 2.95 3.758(5) 139.3 .
C6A H6A1 Cl6 0.98 2.11 2.933(14) 140.7 3_666
C8A H8A3 Cl12 0.98 2.84 3.487(6) 123.9 .

loop_
_geom_torsion_atom_site_label_1
_geom_torsion_atom_site_label_2
_geom_torsion_atom_site_label_3
_geom_torsion_atom_site_label_4
_geom_torsion
C7 N1 C1 C2 -48.6(5)
C4 N1 C1 C2 -160.7(3)
C7' N1 C1 C2 -38.1(6)
B1 N1 C1 C2 81.2(4)
N1 C1 C2 C3 -170.9(3)
C7 N1 C4 C5 57.7(5)
C7' N1 C4 C5 32.4(5)
B1 N1 C4 C5 -79.3(4)
C1 N1 C4 C5 163.9(3)
N1 C4 C5 C6 168.6(3)
C4 N1 C7 C8 48.4(7)
B1 N1 C7 C8 179.9(5)
C1 N1 C7 C8 -58.9(6)
N1 C7 C8 C9 -175.0(6)
C4 N1 C7' C8' 63.2(7)
B1 N1 C7' C8' -179.1(6)
C1 N1 C7' C8' -56.4(8)
N1 C7' C8' C9' -168.6(6)
C7 N1 B1 B5 -43.5(6)
C4 N1 B1 B5 86.8(4)
C7' N1 B1 B5 -29.2(5)
C1 N1 B1 B5 -160.6(3)
C7 N1 B1 B3 173.8(4)
C4 N1 B1 B3 -55.8(4)
C7' N1 B1 B3 -171.9(4)
C1 N1 B1 B3 56.7(4)
C7 N1 B1 B6 30.4(6)
C4 N1 B1 B6 160.8(3)
C7' N1 B1 B6 44.8(5)
C1 N1 B1 B6 -86.7(4)
C7 N1 B1 B4 -115.8(5)
C4 N1 B1 B4 14.5(5)
C7' N1 B1 B4 -101.5(4)
C1 N1 B1 B4 127.1(4)
C7 N1 B1 B2 103.0(5)
C4 N1 B1 B2 -126.7(3)
C7' N1 B1 B2 117.3(4)
C1 N1 B1 B2 -14.1(5)
N1 B1 B2 B11 -150.6(3)
B5 B1 B2 B11 0.2(4)
B3 B1 B2 B11 100.7(3)
B6 B1 B2 B11 -37.7(3)
B4 B1 B2 B11 63.7(3)
N1 B1 B2 B7 146.1(3)
B5 B1 B2 B7 -63.1(3)
B3 B1 B2 B7 37.4(2)
B6 B1 B2 B7 -100.9(3)
B4 B1 B2 B7 0.4(3)
N1 B1 B2 B3 108.7(4)
B5 B1 B2 B3 -100.5(3)
B6 B1 B2 B3 -138.4(3)
B4 B1 B2 B3 -37.0(2)
N1 B1 B2 B6 -113.0(4)
B5 B1 B2 B6 37.8(3)
B3 B1 B2 B6 138.4(3)
B4 B1 B2 B6 101.3(3)
N1 B1 B3 B4 110.5(3)
B5 B1 B3 B4 -37.2(2)
B6 B1 B3 B4 -101.1(3)
B2 B1 B3 B4 -138.2(3)
N1 B1 B3 B8 147.5(3)
B5 B1 B3 B8 -0.2(3)
B6 B1 B3 B8 -64.1(3)
B4 B1 B3 B8 37.0(2)
B2 B1 B3 B8 -101.2(3)
N1 B1 B3 B7 -148.8(3)
B5 B1 B3 B7 63.5(3)
B6 B1 B3 B7 -0.4(4)
B4 B1 B3 B7 100.7(3)
B2 B1 B3 B7 -37.5(2)
N1 B1 B3 B2 -111.3(3)
B5 B1 B3 B2 101.0(3)
B6 B1 B3 B2 37.1(3)
B4 B1 B3 B2 138.2(3)
B11 B2 B3 B4 -62.4(3)
B7 B2 B3 B4 -100.2(3)
B6 B2 B3 B4 1.0(3)
B1 B2 B3 B4 37.8(2)
B11 B2 B3 B8 0.9(3)
B7 B2 B3 B8 -36.9(2)
B6 B2 B3 B8 64.3(3)
B1 B2 B3 B8 101.1(3)
B11 B2 B3 B1 -100.2(3)
B7 B2 B3 B1 -138.0(3)
B6 B2 B3 B1 -36.9(3)
B11 B2 B3 B7 37.8(2)
B6 B2 B3 B7 101.2(3)
B1 B2 B3 B7 138.0(3)
B1 B3 B4 B8 138.5(3)
B7 B3 B4 B8 37.2(2)
B2 B3 B4 B8 100.6(3)
B8 B3 B4 B9 -38.4(3)
B1 B3 B4 B9 100.1(3)
B7 B3 B4 B9 -1.2(4)
B2 B3 B4 B9 62.2(3)
B8 B3 B4 B5 -101.7(3)
B1 B3 B4 B5 36.8(3)
B7 B3 B4 B5 -64.5(3)
B2 B3 B4 B5 -1.1(3)
B8 B3 B4 B1 -138.5(3)
B7 B3 B4 B1 -101.3(3)
B2 B3 B4 B1 -37.9(2)
N1 B1 B4 B8 -146.3(3)
B5 B1 B4 B8 101.1(3)
B3 B1 B4 B8 -37.4(2)
B6 B1 B4 B8 63.0(3)
B2 B1 B4 B8 -0.3(4)
N1 B1 B4 B9 149.7(3)
B5 B1 B4 B9 37.0(3)
B3 B1 B4 B9 -101.4(3)
B6 B1 B4 B9 -1.1(3)
B2 B1 B4 B9 -64.3(3)
N1 B1 B4 B3 -108.9(4)
B5 B1 B4 B3 138.4(3)
B6 B1 B4 B3 100.4(3)
B2 B1 B4 B3 37.1(2)
N1 B1 B4 B5 112.7(4)
B3 B1 B4 B5 -138.4(3)
B6 B1 B4 B5 -38.1(3)
B2 B1 B4 B5 -101.3(3)
N1 B1 B5 Cl5 -7.2(11)
B3 B1 B5 Cl5 139.3(11)
B6 B1 B5 Cl5 -120.0(11)
B4 B1 B5 Cl5 102.4(11)
B2 B1 B5 Cl5 -157.5(10)
N1 B1 B5 B9 -146.6(3)
B3 B1 B5 B9 -0.1(4)
B6 B1 B5 B9 100.6(3)
B4 B1 B5 B9 -37.1(3)
B2 B1 B5 B9 63.0(3)
N1 B1 B5 B10 150.0(3)
B3 B1 B5 B10 -63.5(4)
B6 B1 B5 B10 37.3(3)
B4 B1 B5 B10 -100.4(3)
B2 B1 B5 B10 -0.3(4)
N1 B1 B5 B4 -109.5(4)
B3 B1 B5 B4 36.9(2)
B6 B1 B5 B4 137.7(3)
B2 B1 B5 B4 100.1(3)
N1 B1 B5 B6 112.8(4)
B3 B1 B5 B6 -100.7(3)
B4 B1 B5 B6 -137.7(3)
B2 B1 B5 B6 -37.6(3)
B8 B4 B5 Cl5 139.0(10)
B9 B4 B5 Cl5 101.4(11)
B3 B4 B5 Cl5 -157.2(10)
B1 B4 B5 Cl5 -120.2(11)
B8 B4 B5 B1 -100.8(3)
B9 B4 B5 B1 -138.4(3)
B3 B4 B5 B1 -37.0(2)
B8 B4 B5 B9 37.6(3)
B3 B4 B5 B9 101.4(3)
B1 B4 B5 B9 138.4(3)
B8 B4 B5 B10 0.1(4)
B9 B4 B5 B10 -37.5(3)
B3 B4 B5 B10 63.9(4)
B1 B4 B5 B10 100.9(3)
B8 B4 B5 B6 -63.0(4)
B9 B4 B5 B6 -100.6(3)
B3 B4 B5 B6 0.8(4)
B1 B4 B5 B6 37.8(3)
N1 B1 B6 Cl6 4.1(8)
B5 B1 B6 Cl6 116.0(7)
B3 B1 B6 Cl6 -143.1(6)
B4 B1 B6 Cl6 153.9(6)
B2 B1 B6 Cl6 -106.0(7)
N1 B1 B6 B10 -149.1(3)
B5 B1 B6 B10 -37.2(3)
B3 B1 B6 B10 63.7(3)
B4 B1 B6 B10 0.7(3)
B2 B1 B6 B10 100.8(3)
N1 B1 B6 B11 147.6(3)
B5 B1 B6 B11 -100.4(3)
B3 B1 B6 B11 0.5(4)
B4 B1 B6 B11 -62.5(3)
B2 B1 B6 B11 37.6(3)
N1 B1 B6 B2 110.1(4)
B5 B1 B6 B2 -138.0(3)
B3 B1 B6 B2 -37.1(3)
B4 B1 B6 B2 -100.0(3)
N1 B1 B6 B5 -112.0(4)
B3 B1 B6 B5 100.9(3)
B4 B1 B6 B5 37.9(3)
B2 B1 B6 B5 138.0(3)
B11 B2 B6 Cl6 -101.1(6)
B7 B2 B6 Cl6 -138.6(6)
B3 B2 B6 Cl6 158.0(6)
B1 B2 B6 Cl6 121.2(6)
B11 B2 B6 B10 37.3(3)
B7 B2 B6 B10 -0.2(3)
B3 B2 B6 B10 -63.6(3)
B1 B2 B6 B10 -100.4(3)
B11 B2 B6 B1 137.7(3)
B7 B2 B6 B1 100.3(3)
B3 B2 B6 B1 36.9(3)
B7 B2 B6 B11 -37.5(2)
B3 B2 B6 B11 -100.9(3)
B1 B2 B6 B11 -137.7(3)
B11 B2 B6 B5 100.4(3)
B7 B2 B6 B5 62.9(4)
B3 B2 B6 B5 -0.5(4)
B1 B2 B6 B5 -37.4(3)
Cl5 B5 B6 Cl6 -2.5(14)
B1 B5 B6 Cl6 -118.4(8)
B9 B5 B6 Cl6 140.5(7)
B10 B5 B6 Cl6 103.4(8)
B4 B5 B6 Cl6 -156.5(7)
Cl5 B5 B6 B10 -105.9(12)
B1 B5 B6 B10 138.1(3)
B9 B5 B6 B10 37.1(3)
B4 B5 B6 B10 100.1(3)
Cl5 B5 B6 B1 115.9(12)
B9 B5 B6 B1 -101.1(3)
B10 B5 B6 B1 -138.1(3)
B4 B5 B6 B1 -38.0(3)
Cl5 B5 B6 B11 -143.3(12)
B1 B5 B6 B11 100.8(3)
B9 B5 B6 B11 -0.3(4)
B10 B5 B6 B11 -37.4(3)
B4 B5 B6 B11 62.7(4)
Cl5 B5 B6 B2 153.8(12)
B1 B5 B6 B2 37.8(3)
B9 B5 B6 B2 -63.3(4)
B10 B5 B6 B2 -100.3(3)
B4 B5 B6 B2 -0.2(4)
B3 B2 B7 B11 137.6(3)
B6 B2 B7 B11 37.5(2)
B1 B2 B7 B11 100.4(3)
B11 B2 B7 B3 -137.6(3)
B6 B2 B7 B3 -100.1(3)
B1 B2 B7 B3 -37.2(2)
B11 B2 B7 B12 -37.0(2)
B3 B2 B7 B12 100.6(3)
B6 B2 B7 B12 0.6(3)
B1 B2 B7 B12 63.4(3)
B11 B2 B7 B8 -100.8(3)
B3 B2 B7 B8 36.8(2)
B6 B2 B7 B8 -63.2(3)
B1 B2 B7 B8 -0.4(3)
B11 B2 B7 Cl7 111.3(3)
B3 B2 B7 Cl7 -111.1(3)
B6 B2 B7 Cl7 148.8(2)
B1 B2 B7 Cl7 -148.4(2)
B4 B3 B7 B11 64.1(3)
B8 B3 B7 B11 101.1(3)
B1 B3 B7 B11 0.1(3)
B2 B3 B7 B11 -37.8(2)
B4 B3 B7 B2 102.0(3)
B8 B3 B7 B2 138.9(3)
B1 B3 B7 B2 37.9(2)
B4 B3 B7 B12 0.5(3)
B8 B3 B7 B12 37.4(3)
B1 B3 B7 B12 -63.6(3)
B2 B3 B7 B12 -101.5(3)
B4 B3 B7 B8 -36.9(2)
B1 B3 B7 B8 -101.0(3)
B2 B3 B7 B8 -138.9(3)
B4 B3 B7 Cl7 -147.7(2)
B8 B3 B7 Cl7 -110.8(3)
B1 B3 B7 Cl7 148.2(2)
B2 B3 B7 Cl7 110.4(3)
B9 B4 B8 B3 137.4(3)
B5 B4 B8 B3 100.2(3)
B1 B4 B8 B3 37.2(2)
B9 B4 B8 B7 100.3(3)
B3 B4 B8 B7 -37.1(2)
B5 B4 B8 B7 63.0(3)
B1 B4 B8 B7 0.0(3)
B3 B4 B8 B9 -137.4(3)
B5 B4 B8 B9 -37.3(3)
B1 B4 B8 B9 -100.3(3)
B9 B4 B8 B12 36.9(3)
B3 B4 B8 B12 -100.6(3)
B5 B4 B8 B12 -0.4(4)
B1 B4 B8 B12 -63.4(3)
B9 B4 B8 Cl8 -109.9(3)
B3 B4 B8 Cl8 112.7(3)
B5 B4 B8 Cl8 -147.2(3)
B1 B4 B8 Cl8 149.8(3)
B1 B3 B8 B4 -37.4(2)
B7 B3 B8 B4 -138.5(3)
B2 B3 B8 B4 -101.7(3)
B4 B3 B8 B7 138.5(3)
B1 B3 B8 B7 101.1(3)
B2 B3 B8 B7 36.8(2)
B4 B3 B8 B9 37.8(2)
B1 B3 B8 B9 0.4(3)
B7 B3 B8 B9 -100.7(3)
B2 B3 B8 B9 -63.9(3)
B4 B3 B8 B12 101.3(3)
B1 B3 B8 B12 63.8(3)
B7 B3 B8 B12 -37.3(2)
B2 B3 B8 B12 -0.5(3)
B4 B3 B8 Cl8 -110.1(3)
B1 B3 B8 Cl8 -147.5(2)
B7 B3 B8 Cl8 111.4(3)
B2 B3 B8 Cl8 148.2(2)
B11 B7 B8 B4 -63.3(3)
B2 B7 B8 B4 0.2(3)
B3 B7 B8 B4 37.2(2)
B12 B7 B8 B4 -101.1(3)
Cl7 B7 B8 B4 148.0(2)
B11 B7 B8 B3 -100.5(3)
B2 B7 B8 B3 -36.9(2)
B12 B7 B8 B3 -138.3(3)
Cl7 B7 B8 B3 110.9(3)
B11 B7 B8 B9 -0.1(3)
B2 B7 B8 B9 63.4(3)
B3 B7 B8 B9 100.4(3)
B12 B7 B8 B9 -37.9(3)
Cl7 B7 B8 B9 -148.8(2)
B11 B7 B8 B12 37.8(3)
B2 B7 B8 B12 101.3(3)
B3 B7 B8 B12 138.3(3)
Cl7 B7 B8 B12 -110.9(3)
B11 B7 B8 Cl8 147.3(2)
B2 B7 B8 Cl8 -149.2(2)
B3 B7 B8 Cl8 -112.3(3)
B12 B7 B8 Cl8 109.5(3)
Cl7 B7 B8 Cl8 -1.4(4)
B8 B4 B9 B10 -100.6(3)
B3 B4 B9 B10 -62.3(4)
B5 B4 B9 B10 37.8(3)
B1 B4 B9 B10 1.0(4)
B8 B4 B9 B5 -138.4(3)
B3 B4 B9 B5 -100.1(3)
B1 B4 B9 B5 -36.8(3)
B3 B4 B9 B8 38.3(3)
B5 B4 B9 B8 138.4(3)
B1 B4 B9 B8 101.6(3)
B8 B4 B9 B12 -36.8(3)
B3 B4 B9 B12 1.5(4)
B5 B4 B9 B12 101.6(3)
B1 B4 B9 B12 64.8(4)
B8 B4 B9 Cl9 110.8(4)
B3 B4 B9 Cl9 149.0(3)
B5 B4 B9 Cl9 -110.9(3)
B1 B4 B9 Cl9 -147.7(3)
Cl5 B5 B9 B4 -108.8(9)
B1 B5 B9 B4 37.4(3)
B10 B5 B9 B4 137.8(3)
B6 B5 B9 B4 100.9(3)
Cl5 B5 B9 B10 113.3(9)
B1 B5 B9 B10 -100.4(3)
B4 B5 B9 B10 -137.8(3)
B6 B5 B9 B10 -37.0(3)
Cl5 B5 B9 B8 -145.9(9)
B1 B5 B9 B8 0.4(4)
B10 B5 B9 B8 100.8(3)
B4 B5 B9 B8 -37.1(3)
B6 B5 B9 B8 63.8(4)
Cl5 B5 B9 B12 150.5(9)
B1 B5 B9 B12 -63.3(3)
B10 B5 B9 B12 37.1(3)
B4 B5 B9 B12 -100.7(3)
B6 B5 B9 B12 0.2(4)
Cl5 B5 B9 Cl9 2.2(9)
B1 B5 B9 Cl9 148.4(3)
B10 B5 B9 Cl9 -111.2(3)
B4 B5 B9 Cl9 111.0(3)
B6 B5 B9 Cl9 -148.1(3)
B3 B8 B9 B4 -37.9(2)
B7 B8 B9 B4 -101.2(3)
B12 B8 B9 B4 -139.0(3)
Cl8 B8 B9 B4 110.8(3)
B4 B8 B9 B10 101.1(3)
B3 B8 B9 B10 63.1(3)
B7 B8 B9 B10 -0.1(4)
B12 B8 B9 B10 -37.9(3)
Cl8 B8 B9 B10 -148.1(3)
B4 B8 B9 B5 37.5(3)
B3 B8 B9 B5 -0.5(3)
B7 B8 B9 B5 -63.7(3)
B12 B8 B9 B5 -101.5(3)
Cl8 B8 B9 B5 148.3(3)
B4 B8 B9 B12 139.0(3)
B3 B8 B9 B12 101.1(3)
B7 B8 B9 B12 37.8(3)
Cl8 B8 B9 B12 -110.2(3)
B4 B8 B9 Cl9 -110.5(3)
B3 B8 B9 Cl9 -148.4(3)
B7 B8 B9 Cl9 148.3(2)
B12 B8 B9 Cl9 110.5(3)
Cl8 B8 B9 Cl9 0.3(4)
B4 B9 B10 B5 -38.0(3)
B8 B9 B10 B5 -101.0(3)
B12 B9 B10 B5 -138.8(3)
Cl9 B9 B10 B5 110.6(4)
B4 B9 B10 B6 -0.5(4)
B5 B9 B10 B6 37.4(3)
B8 B9 B10 B6 -63.6(4)
B12 B9 B10 B6 -101.4(3)
Cl9 B9 B10 B6 148.0(3)
B4 B9 B10 B11 63.3(4)
B5 B9 B10 B11 101.3(3)
B8 B9 B10 B11 0.3(4)
B12 B9 B10 B11 -37.5(3)
Cl9 B9 B10 B11 -148.1(3)
B4 B9 B10 B12 100.9(3)
B5 B9 B10 B12 138.8(3)
B8 B9 B10 B12 37.8(3)
Cl9 B9 B10 B12 -110.6(3)
B4 B9 B10 Cl10 -151.0(3)
B5 B9 B10 Cl10 -113.1(4)
B8 B9 B10 Cl10 145.9(3)
B12 B9 B10 Cl10 108.1(4)
Cl9 B9 B10 Cl10 -2.5(5)
Cl5 B5 B10 B9 -99.7(11)
B1 B5 B10 B9 101.1(3)
B4 B5 B10 B9 37.4(3)
B6 B5 B10 B9 138.5(3)
Cl5 B5 B10 B6 121.8(11)
B1 B5 B10 B6 -37.4(3)
B9 B5 B10 B6 -138.5(3)
B4 B5 B10 B6 -101.1(3)
Cl5 B5 B10 B11 159.5(10)
B1 B5 B10 B11 0.3(4)
B9 B5 B10 B11 -100.8(3)
B4 B5 B10 B11 -63.4(4)
B6 B5 B10 B11 37.7(3)
Cl5 B5 B10 B12 -136.7(10)
B1 B5 B10 B12 64.1(4)
B9 B5 B10 B12 -37.1(3)
B4 B5 B10 B12 0.3(4)
B6 B5 B10 B12 101.4(3)
Cl5 B5 B10 Cl10 10.5(11)
B1 B5 B10 Cl10 -148.7(3)
B9 B5 B10 Cl10 110.2(4)
B4 B5 B10 Cl10 147.5(3)
B6 B5 B10 Cl10 -111.3(4)
Cl6 B6 B10 B9 -156.9(5)
B1 B6 B10 B9 -0.2(4)
B11 B6 B10 B9 100.9(3)
B2 B6 B10 B9 63.7(3)
B5 B6 B10 B9 -37.2(3)
Cl6 B6 B10 B5 -119.7(5)
B1 B6 B10 B5 37.1(3)
B11 B6 B10 B5 138.1(3)
B2 B6 B10 B5 100.9(3)
Cl6 B6 B10 B11 102.2(5)
B1 B6 B10 B11 -101.0(3)
B2 B6 B10 B11 -37.2(3)
B5 B6 B10 B11 -138.1(3)
Cl6 B6 B10 B12 139.1(5)
B1 B6 B10 B12 -64.1(3)
B11 B6 B10 B12 36.9(3)
B2 B6 B10 B12 -0.3(4)
B5 B6 B10 B12 -101.2(3)
Cl6 B6 B10 Cl10 -6.7(6)
B1 B6 B10 Cl10 150.1(3)
B11 B6 B10 Cl10 -108.9(3)
B2 B6 B10 Cl10 -146.1(3)
B5 B6 B10 Cl10 113.0(3)
B3 B2 B11 B7 -37.8(2)
B6 B2 B11 B7 -138.1(3)
B1 B2 B11 B7 -100.7(3)
B7 B2 B11 B10 100.7(3)
B3 B2 B11 B10 62.9(3)
B6 B2 B11 B10 -37.4(3)
B1 B2 B11 B10 0.0(4)
B7 B2 B11 B6 138.1(3)
B3 B2 B11 B6 100.2(3)
B1 B2 B11 B6 37.4(3)
B7 B2 B11 B12 36.9(2)
B3 B2 B11 B12 -1.0(3)
B6 B2 B11 B12 -101.2(3)
B1 B2 B11 B12 -63.8(3)
B7 B2 B11 Cl11 -110.7(3)
B3 B2 B11 Cl11 -148.6(3)
B6 B2 B11 Cl11 111.2(3)
B1 B2 B11 Cl11 148.6(3)
B3 B7 B11 B2 37.9(2)
B12 B7 B11 B2 139.0(3)
B8 B7 B11 B2 101.2(3)
Cl7 B7 B11 B2 -110.2(3)
B2 B7 B11 B10 -100.9(3)
B3 B7 B11 B10 -63.0(3)
B12 B7 B11 B10 38.0(3)
B8 B7 B11 B10 0.3(4)
Cl7 B7 B11 B10 148.9(3)
B2 B7 B11 B6 -37.6(3)
B3 B7 B11 B6 0.2(4)
B12 B7 B11 B6 101.3(3)
B8 B7 B11 B6 63.5(3)
Cl7 B7 B11 B6 -147.9(3)
B2 B7 B11 B12 -139.0(3)
B3 B7 B11 B12 -101.1(3)
B8 B7 B11 B12 -37.8(2)
Cl7 B7 B11 B12 110.8(3)
B2 B7 B11 Cl11 112.1(3)
B3 B7 B11 Cl11 150.0(2)
B12 B7 B11 Cl11 -108.9(3)
B8 B7 B11 Cl11 -146.7(2)
Cl7 B7 B11 Cl11 1.9(4)
B9 B10 B11 B2 -63.8(4)
B5 B10 B11 B2 -0.2(4)
B6 B10 B11 B2 37.6(3)
B12 B10 B11 B2 -101.4(3)
Cl10 B10 B11 B2 150.0(3)
B9 B10 B11 B7 -0.3(4)
B5 B10 B11 B7 63.2(4)
B6 B10 B11 B7 101.0(3)
B12 B10 B11 B7 -38.0(2)
Cl10 B10 B11 B7 -146.6(3)
B9 B10 B11 B6 -101.4(3)
B5 B10 B11 B6 -37.8(3)
B12 B10 B11 B6 -139.0(3)
Cl10 B10 B11 B6 112.4(4)
B9 B10 B11 B12 37.6(3)
B5 B10 B11 B12 101.2(3)
B6 B10 B11 B12 139.0(3)
Cl10 B10 B11 B12 -108.6(4)
B9 B10 B11 Cl11 147.0(3)
B5 B10 B11 Cl11 -149.5(3)
B6 B10 B11 Cl11 -111.6(3)
B12 B10 B11 Cl11 109.4(3)
Cl10 B10 B11 Cl11 0.8(5)
Cl6 B6 B11 B2 112.1(6)
B10 B6 B11 B2 -138.1(3)
B1 B6 B11 B2 -38.0(3)
B5 B6 B11 B2 -100.8(3)
Cl6 B6 B11 B7 149.6(6)
B10 B6 B11 B7 -100.6(3)
B1 B6 B11 B7 -0.5(4)
B2 B6 B11 B7 37.5(2)
B5 B6 B11 B7 -63.3(4)
Cl6 B6 B11 B10 -109.8(6)
B1 B6 B11 B10 100.1(3)
B2 B6 B11 B10 138.1(3)
B5 B6 B11 B10 37.3(3)
Cl6 B6 B11 B12 -146.7(6)
B10 B6 B11 B12 -36.9(3)
B1 B6 B11 B12 63.2(4)
B2 B6 B11 B12 101.2(3)
B5 B6 B11 B12 0.4(4)
Cl6 B6 B11 Cl11 -0.1(7)
B10 B6 B11 Cl11 109.7(3)
B1 B6 B11 Cl11 -150.1(3)
B2 B6 B11 Cl11 -112.1(3)
B5 B6 B11 Cl11 147.0(3)
B2 B7 B12 B11 36.9(2)
B3 B7 B12 B11 100.6(3)
B8 B7 B12 B11 137.8(3)
Cl7 B7 B12 B11 -111.2(3)
B11 B7 B12 B8 -137.8(3)
B2 B7 B12 B8 -101.0(3)
B3 B7 B12 B8 -37.3(2)
Cl7 B7 B12 B8 110.9(3)
B11 B7 B12 B9 -100.1(3)
B2 B7 B12 B9 -63.3(3)
B3 B7 B12 B9 0.5(4)
B8 B7 B12 B9 37.7(3)
Cl7 B7 B12 B9 148.7(3)
B11 B7 B12 B10 -37.6(2)
B2 B7 B12 B10 -0.7(3)
B3 B7 B12 B10 63.0(3)
B8 B7 B12 B10 100.3(3)
Cl7 B7 B12 B10 -148.8(3)
B11 B7 B12 Cl12 110.4(3)
B2 B7 B12 Cl12 147.2(3)
B3 B7 B12 Cl12 -149.1(3)
B8 B7 B12 Cl12 -111.8(3)
Cl7 B7 B12 Cl12 -0.9(4)
B2 B11 B12 B7 -36.8(2)
B10 B11 B12 B7 -137.5(3)
B6 B11 B12 B7 -100.8(3)
Cl11 B11 B12 B7 111.8(3)
B2 B11 B12 B8 0.7(4)
B7 B11 B12 B8 37.5(2)
B10 B11 B12 B8 -100.0(3)
B6 B11 B12 B8 -63.3(3)
Cl11 B11 B12 B8 149.3(2)
B2 B11 B12 B9 63.7(3)
B7 B11 B12 B9 100.5(3)
B10 B11 B12 B9 -37.0(3)
B6 B11 B12 B9 -0.3(4)
Cl11 B11 B12 B9 -147.7(2)
B2 B11 B12 B10 100.7(3)
B7 B11 B12 B10 137.5(3)
B6 B11 B12 B10 36.7(3)
Cl11 B11 B12 B10 -110.7(3)
B2 B11 B12 Cl12 -147.9(3)
B7 B11 B12 Cl12 -111.0(3)
B10 B11 B12 Cl12 111.4(3)
B6 B11 B12 Cl12 148.2(3)
Cl11 B11 B12 Cl12 0.7(4)
B4 B8 B12 B7 100.8(3)
B3 B8 B12 B7 37.3(2)
B9 B8 B12 B7 137.5(3)
Cl8 B8 B12 B7 -112.2(3)
B4 B8 B12 B11 63.4(3)
B3 B8 B12 B11 -0.1(4)
B7 B8 B12 B11 -37.4(2)
B9 B8 B12 B11 100.1(3)
Cl8 B8 B12 B11 -149.6(3)
B4 B8 B12 B9 -36.7(3)
B3 B8 B12 B9 -100.3(3)
B7 B8 B12 B9 -137.5(3)
Cl8 B8 B12 B9 110.3(3)
B4 B8 B12 B10 0.6(4)
B3 B8 B12 B10 -62.9(3)
B7 B8 B12 B10 -100.2(3)
B9 B8 B12 B10 37.3(3)
Cl8 B8 B12 B10 147.6(3)
B4 B8 B12 Cl12 -148.4(3)
B3 B8 B12 Cl12 148.0(3)
B7 B8 B12 Cl12 110.8(3)
B9 B8 B12 Cl12 -111.7(3)
Cl8 B8 B12 Cl12 -1.4(4)
B4 B9 B12 B7 -1.2(4)
B10 B9 B12 B7 100.0(3)
B5 B9 B12 B7 62.9(4)
B8 B9 B12 B7 -37.8(3)
Cl9 B9 B12 B7 -148.8(3)
B4 B9 B12 B11 -64.0(4)
B10 B9 B12 B11 37.1(3)
B5 B9 B12 B11 0.1(4)
B8 B9 B12 B11 -100.6(3)
Cl9 B9 B12 B11 148.4(3)
B4 B9 B12 B8 36.6(3)
B10 B9 B12 B8 137.7(3)
B5 B9 B12 B8 100.7(3)
Cl9 B9 B12 B8 -111.0(3)
B4 B9 B12 B10 -101.2(3)
B5 B9 B12 B10 -37.1(3)
B8 B9 B12 B10 -137.7(3)
Cl9 B9 B12 B10 111.3(3)
B4 B9 B12 Cl12 148.0(3)
B10 B9 B12 Cl12 -110.8(4)
B5 B9 B12 Cl12 -147.9(3)
B8 B9 B12 Cl12 111.4(3)
Cl9 B9 B12 Cl12 0.4(5)
B9 B10 B12 B7 -100.5(3)
B5 B10 B12 B7 -63.6(4)
B6 B10 B12 B7 0.6(4)
B11 B10 B12 B7 37.6(2)
Cl10 B10 B12 B7 147.6(3)
B9 B10 B12 B11 -138.1(3)
B5 B10 B12 B11 -101.1(3)
B6 B10 B12 B11 -37.0(3)
Cl10 B10 B12 B11 110.0(3)
B9 B10 B12 B8 -37.5(3)
B5 B10 B12 B8 -0.5(4)
B6 B10 B12 B8 63.6(3)
B11 B10 B12 B8 100.6(3)
Cl10 B10 B12 B8 -149.4(3)
B5 B10 B12 B9 37.0(3)
B6 B10 B12 B9 101.1(3)
B11 B10 B12 B9 138.1(3)
Cl10 B10 B12 B9 -111.9(3)
B9 B10 B12 Cl12 111.7(3)
B5 B10 B12 Cl12 148.6(3)
B6 B10 B12 Cl12 -147.2(3)
B11 B10 B12 Cl12 -110.3(3)
Cl10 B10 B12 Cl12 -0.2(4)
C3A N1A C1A C2A -63.3(4)
C7A N1A C1A C2A 54.4(4)
C5A N1A C1A C2A 176.6(4)
C1A N1A C3A C4A -58.0(5)
C7A N1A C3A C4A -179.0(4)
C5A N1A C3A C4A 59.9(4)
C3A N1A C5A C6A 55.9(5)
C1A N1A C5A C6A 176.7(4)
C7A N1A C5A C6A -61.5(5)
C3A N1A C7A C8A 178.2(4)
C1A N1A C7A C8A 57.2(4)
C5A N1A C7A C8A -61.8(5)
